data_1520018
loop_
_publ_author_name
'Moreno Pineda, Eufemio'
'Chilton, Nicholas F.'
'Tuna, Floriana'
'Winpenny, Richard E. P.'
'McInnes, Eric J. L.'

_publ_section_title
;
 Systematic Study of a Family of Butterfly-Like {M <sub>2</sub> Ln
 <sub>2</sub> } Molecular Magnets (M = Mg <sup>II</sup> , Mn
 <sup>III</sup> , Co <sup>II</sup> , Ni <sup>II</sup> , and Cu
 <sup>II</sup> ; Ln = Y <sup>III</sup> , Gd <sup>III</sup> , Tb
 <sup>III</sup> , Dy <sup>III</sup> , Ho <sup>III</sup> , and Er
 <sup>III</sup> )
;
_journal_issue 12
_journal_name_full 'Inorganic Chemistry'
_journal_page_first 5930
_journal_page_last 5941
_journal_paper_doi 10.1021/acs.inorgchem.5b00746
_journal_volume 54
_journal_year 2015
_chemical_formula_moiety 'C50 H90 Mn2 O22 Y2, 2(C6 H15 N), 3(C2 N)'
_chemical_formula_sum 'C68 H120 Mn2 N5 O22 Y2'
_chemical_formula_weight 1647.38
_space_group_crystal_system triclinic
_space_group_IT_number 2
_space_group_name_Hall '-P 1'
_space_group_name_H-M_alt 'P -1'
_symmetry_space_group_name_Hall '-P 1'
_symmetry_space_group_name_H-M 'P -1'
_atom_sites_solution_hydrogens geom
_atom_sites_solution_primary iterative
_audit_creation_date 2015-02-16
_audit_creation_method
;
Olex2 1.2
(compiled 2015.01.26 svn.r3151 for OlexSys, GUI svn.r4998)
;
_cell_angle_alpha 71.486(5)
_cell_angle_beta 64.349(5)
_cell_angle_gamma 81.392(4)
_cell_formula_units_Z 1
_cell_length_a 13.1987(7)
_cell_length_b 13.5750(8)
_cell_length_c 14.1952(7)
_cell_measurement_reflns_used 6092
_cell_measurement_temperature 156(1)
_cell_measurement_theta_max 27.8970
_cell_measurement_theta_min 3.4270
_cell_volume 2173.9(2)
_computing_cell_refinement
;
CrysAlisPro, Agilent Technologies,
Version 1.171.37.35 (release 13-08-2014 CrysAlis171 .NET)
(compiled Aug 13 2014,18:06:01)
;
_computing_data_collection
;
CrysAlisPro, Agilent Technologies,
Version 1.171.37.35 (release 13-08-2014 CrysAlis171 .NET)
(compiled Aug 13 2014,18:06:01)
;
_computing_data_reduction
;
CrysAlisPro, Agilent Technologies,
Version 1.171.37.35 (release 13-08-2014 CrysAlis171 .NET)
(compiled Aug 13 2014,18:06:01)
;
_computing_molecular_graphics 'Olex2 (Dolomanov et al., 2009)'
_computing_publication_material 'Olex2 (Dolomanov et al., 2009)'
_computing_structure_refinement 'ShelXL (Sheldrick, 2008)'
_computing_structure_solution
;
Superflip (Palatinus & Chapuis, 2007;Palatinus & van der Lee, 2008;
Palatinus et al., 2012)
;
_diffrn_ambient_environment N~2~
_diffrn_ambient_temperature 156(1)
_diffrn_detector 'CCD plate'
_diffrn_detector_area_resol_mean 8.0714
_diffrn_detector_type Eos
_diffrn_measured_fraction_theta_full 0.998
_diffrn_measured_fraction_theta_max 0.858
_diffrn_measurement_details
;
  1 omega   -9.00   66.00   1.0000    6.0000
omega____ theta____ kappa____ phi______ frames
    -       20.8673  -99.0000  -60.0000 75

  2 omega  -94.00  -62.00   1.0000    6.0000
omega____ theta____ kappa____ phi______ frames
    -      -21.1798  -77.0000  -30.0000 32

  3 omega  -34.00    3.00   1.0000    6.0000
omega____ theta____ kappa____ phi______ frames
    -      -21.1798  -57.0000   60.0000 37

  4 omega  -90.00   11.00   1.0000    6.0000
omega____ theta____ kappa____ phi______ frames
    -      -21.1798  -77.0000    0.0000 101

  5 omega  -23.00   49.00   1.0000    6.0000
omega____ theta____ kappa____ phi______ frames
    -      -21.1798   57.0000   90.0000 72

  6 omega  -43.00  -17.00   1.0000    6.0000
omega____ theta____ kappa____ phi______ frames
    -      -21.1798   57.0000 -150.0000 26

  7 omega  -47.00   48.00   1.0000    6.0000
omega____ theta____ kappa____ phi______ frames
    -      -21.1798   62.0000 -153.0000 95
;
_diffrn_measurement_device 'four-circle diffractometer'
_diffrn_measurement_device_type 'SuperNova, Single source at offset, Eos'
_diffrn_measurement_method '\w scans'
_diffrn_orient_matrix_UB_11 -0.0498256000
_diffrn_orient_matrix_UB_12 0.0290980000
_diffrn_orient_matrix_UB_13 0.0018407000
_diffrn_orient_matrix_UB_21 -0.0281354000
_diffrn_orient_matrix_UB_22 -0.0271833000
_diffrn_orient_matrix_UB_23 0.0558613000
_diffrn_orient_matrix_UB_31 0.0167482000
_diffrn_orient_matrix_UB_32 0.0380957000
_diffrn_orient_matrix_UB_33 0.0147425000
_diffrn_radiation_monochromator mirror
_diffrn_radiation_probe x-ray
_diffrn_radiation_type MoK\a
_diffrn_radiation_wavelength 0.71073
_diffrn_reflns_av_R_equivalents 0.0266
_diffrn_reflns_av_unetI/netI 0.0515
_diffrn_reflns_Laue_measured_fraction_full 0.998
_diffrn_reflns_Laue_measured_fraction_max 0.858
_diffrn_reflns_limit_h_max 16
_diffrn_reflns_limit_h_min -14
_diffrn_reflns_limit_k_max 17
_diffrn_reflns_limit_k_min -18
_diffrn_reflns_limit_l_max 19
_diffrn_reflns_limit_l_min -17
_diffrn_reflns_number 17845
_diffrn_reflns_point_group_measured_fraction_full 0.998
_diffrn_reflns_point_group_measured_fraction_max 0.858
_diffrn_reflns_theta_full 25.242
_diffrn_reflns_theta_max 28.859
_diffrn_reflns_theta_min 3.019
_diffrn_source 'SuperNova (Mo) X-ray Source'
_exptl_absorpt_coefficient_mu 1.670
_exptl_absorpt_correction_T_max 1.00000
_exptl_absorpt_correction_T_min 0.76701
_exptl_absorpt_correction_type multi-scan
_exptl_absorpt_process_details
;
CrysAlisPro, Agilent Technologies,
Version 1.171.37.35 (release 13-08-2014 CrysAlis171 .NET)
(compiled Aug 13 2014,18:06:01)
Empirical absorption correction using spherical harmonics,
 implemented in SCALE3 ABSPACK scaling algorithm.
;
_exptl_crystal_colour 'clear orange'
_exptl_crystal_colour_lustre clear
_exptl_crystal_colour_primary orange
_exptl_crystal_density_diffrn 1.258
_exptl_crystal_description block
_exptl_crystal_F_000 867
_exptl_crystal_size_max 0.1
_exptl_crystal_size_mid 0.07
_exptl_crystal_size_min 0.06
_refine_diff_density_max 0.937
_refine_diff_density_min -0.373
_refine_diff_density_rms 0.071
_refine_ls_extinction_method none
_refine_ls_goodness_of_fit_ref 1.028
_refine_ls_hydrogen_treatment constr
_refine_ls_matrix_type full
_refine_ls_number_parameters 612
_refine_ls_number_reflns 9805
_refine_ls_number_restraints 135
_refine_ls_restrained_S_all 1.029
_refine_ls_R_factor_all 0.0621
_refine_ls_R_factor_gt 0.0434
_refine_ls_shift/su_max 0.001
_refine_ls_shift/su_mean 0.000
_refine_ls_structure_factor_coef Fsqd
_refine_ls_weighting_details 'w=1/[\s^2^(Fo^2^)+(0.0570P)^2^+1.2660P] where P=(Fo^2^+2Fc^2^)/3'
_refine_ls_weighting_scheme calc
_refine_ls_wR_factor_gt 0.1057
_refine_ls_wR_factor_ref 0.1162
_reflns_Friedel_coverage 0.000
_reflns_number_gt 7813
_reflns_number_total 9805
_reflns_threshold_expression 'I > 2\s(I)'
_cod_data_source_file MnY.cif
_cod_data_source_block MnY
_cod_original_cell_volume 2173.8(2)
_cod_database_code 1520018
_shelx_space_group_comment
;
The symmetry employed for this shelxl refinement is uniquely defined
by the following loop, which should always be used as a source of
symmetry information in preference to the above space-group names.
They are only intended as comments.
;
_reflns_odcompleteness_completeness 99.83
_reflns_odcompleteness_iscentric 1
_reflns_odcompleteness_theta 26.32
_olex2_refinement_description
;
1. Fixed Uiso
 At 1.2 times of:
  All C(H,H) groups
 At 1.5 times of:
  All C(H,H,H) groups
2. Rigid body (RIGU) restrains
 N1, C26, C27, C28, C29, C30, C31, N1B, C26B, C27B, C28B, C29B, C30B, C31B
 with sigma for 1-2 distances of 0.004 and sigma for 1-3 distances of 0.004
 C0AA, C3, C4, C5, C3B, C4B, C5B
 with sigma for 1-2 distances of 0.004 and sigma for 1-3 distances of 0.004
 N3, C1A, C2
 with sigma for 1-2 distances of 0.004 and sigma for 1-3 distances of 0.004
 N3, C1A, C2
 with sigma for 1-2 distances of 0.004 and sigma for 1-3 distances of 0.004
 N2, C32, C33, C32B, C33B, N3, C1A, C2
 with sigma for 1-2 distances of 0.004 and sigma for 1-3 distances of 0.004
3. Others
 Sof(O1B)=Sof(C1B)=Sof(N1B)=Sof(C26B)=Sof(H26A)=Sof(H26B)=Sof(C27B)=Sof(H27A)=
 Sof(H27B)=Sof(H27C)=Sof(C28B)=Sof(H28A)=Sof(H28B)=Sof(C29B)=Sof(H29A)=
 Sof(H29B)=Sof(H29C)=Sof(C30B)=Sof(H30A)=Sof(H30B)=Sof(C31B)=Sof(H31A)=
 Sof(H31B)=Sof(H31C)=Sof(C32B)=Sof(C33B)=1-FVAR(1)
 Sof(O2)=Sof(C1)=Sof(N1)=Sof(C26)=Sof(H26C)=Sof(H26D)=Sof(C27)=Sof(H27D)=
 Sof(H27E)=Sof(H27F)=Sof(C28)=Sof(H28C)=Sof(H28D)=Sof(C29)=Sof(H29D)=Sof(H29E)=
 Sof(H29F)=Sof(C30)=Sof(H30C)=Sof(H30D)=Sof(C31)=Sof(H31D)=Sof(H31E)=Sof(H31F)=
 Sof(C32)=Sof(C33)=FVAR(1)
 Sof(C3B)=Sof(H3BA)=Sof(H3BB)=Sof(H3BC)=Sof(C4B)=Sof(H4BA)=Sof(H4BB)=Sof(H4BC)=
 Sof(C5B)=Sof(H5BA)=Sof(H5BB)=Sof(H5BC)=1-FVAR(2)
 Sof(C3)=Sof(H3A)=Sof(H3B)=Sof(H3C)=Sof(C4)=Sof(H4A)=Sof(H4B)=Sof(H4C)=Sof(C5)=
 Sof(H5A)=Sof(H5B)=Sof(H5C)=FVAR(2)
 Fixed Sof: N3(0.5) C1A(0.5) C2(0.5)
4.a Secondary CH2 refined with riding coordinates:
 C26(H26C,H26D), C28(H28C,H28D), C30(H30C,H30D), C26B(H26A,H26B), C28B(H28A,
 H28B), C30B(H30A,H30B)
4.b Idealised Me refined as rotating group:
 C8(H8A,H8B,H8C), C9(H9A,H9B,H9C), C10(H10A,H10B,H10C), C13(H13A,H13B,H13C),
 C14(H14A,H14B,H14C), C15(H15A,H15B,H15C), C18(H18A,H18B,H18C), C19(H19A,H19B,
 H19C), C20(H20A,H20B,H20C), C23(H23A,H23B,H23C), C24(H24A,H24B,H24C), C25(H25A,
 H25B,H25C), C3(H3A,H3B,H3C), C4(H4A,H4B,H4C), C5(H5A,H5B,H5C), C3B(H3BA,H3BB,
 H3BC), C4B(H4BA,H4BB,H4BC), C5B(H5BA,H5BB,H5BC), C27(H27D,H27E,H27F), C29(H29D,
 H29E,H29F), C31(H31D,H31E,H31F), C27B(H27A,H27B,H27C), C29B(H29A,H29B,H29C),
 C31B(H31A,H31B,H31C)
;
_shelx_shelxl_version_number 2014/7
_olex2_date_sample_data_collection 2013-06-08
_olex2_submission_special_instructions 'No special instructions were received'

loop_
_space_group_symop_operation_xyz
'x, y, z'
'-x, -y, -z'

loop_
_atom_site_label
_atom_site_type_symbol
_atom_site_fract_x
_atom_site_fract_y
_atom_site_fract_z
_atom_site_U_iso_or_equiv
_atom_site_adp_type
_atom_site_occupancy
_atom_site_site_symmetry_order
_atom_site_calc_flag
_atom_site_refinement_flags_posn
_atom_site_refinement_flags_adp
_atom_site_refinement_flags_occupancy
_atom_site_disorder_assembly
_atom_site_disorder_group
Y1 Y 0.63658(2) 0.67163(2) -0.20676(2) 0.02303(8) Uani 1 1 d . . . . .
Mn1 Mn 0.57633(3) 0.50090(3) 0.04339(3) 0.02193(10) Uani 1 1 d . . . . .
O1 O 0.68795(18) 0.83251(15) -0.31416(18) 0.0374(5) Uani 1 1 d . . . . .
O1OH O 0.49438(14) 0.40482(13) 0.03731(14) 0.0215(4) Uani 1 1 d . . . . .
O3 O 0.6787(2) 0.62424(19) -0.36671(18) 0.0485(6) Uani 1 1 d . . . . .
O4 O 0.56872(17) 0.51529(15) -0.21781(16) 0.0308(4) Uani 1 1 d . . . . .
O5 O 0.53100(17) 0.27401(15) 0.22423(18) 0.0355(5) Uani 1 1 d . . . . .
O6 O 0.65886(16) 0.39694(15) 0.11699(16) 0.0310(4) Uani 1 1 d . . . . .
O7 O 0.68297(18) 0.73117(15) -0.09513(17) 0.0342(5) Uani 1 1 d . . . . .
O8 O 0.64883(16) 0.60654(15) 0.06097(16) 0.0294(4) Uani 1 1 d . . . . .
O9 O 0.83468(17) 0.62802(18) -0.26987(18) 0.0449(6) Uani 1 1 d . . . . .
O10 O 0.72384(15) 0.51766(14) -0.12401(16) 0.0285(4) Uani 1 1 d . . . . .
C0AA C 0.6210(3) 1.0014(3) -0.2894(4) 0.0632(11) Uani 1 1 d . U . . .
C6 C 0.6255(2) 0.5408(2) -0.3193(2) 0.0313(6) Uani 1 1 d . . . . .
C7 C 0.6383(3) 0.4672(3) -0.3856(3) 0.0416(8) Uani 1 1 d . . . . .
C8 C 0.7483(4) 0.4069(4) -0.3969(4) 0.0753(13) Uani 1 1 d . . . . .
H8A H 0.8106 0.4557 -0.4328 0.113 Uiso 1 1 calc GR . . . .
H8B H 0.7608 0.3595 -0.4406 0.113 Uiso 1 1 calc GR . . . .
H8C H 0.7441 0.3668 -0.3245 0.113 Uiso 1 1 calc GR . . . .
C9 C 0.5394(4) 0.3949(3) -0.3292(3) 0.0667(12) Uani 1 1 d . . . . .
H9A H 0.5386 0.3505 -0.2593 0.100 Uiso 1 1 calc GR . . . .
H9B H 0.5462 0.3516 -0.3752 0.100 Uiso 1 1 calc GR . . . .
H9C H 0.4695 0.4359 -0.3164 0.100 Uiso 1 1 calc GR . . . .
C10 C 0.6481(4) 0.5293(3) -0.4996(3) 0.0642(12) Uani 1 1 d . . . . .
H10A H 0.5785 0.5692 -0.4942 0.096 Uiso 1 1 calc GR . . . .
H10B H 0.6607 0.4815 -0.5430 0.096 Uiso 1 1 calc GR . . . .
H10C H 0.7114 0.5769 -0.5347 0.096 Uiso 1 1 calc GR . . . .
C11 C 0.6232(2) 0.3142(2) 0.1926(2) 0.0306(6) Uani 1 1 d . . . . .
C12 C 0.6996(3) 0.2630(3) 0.2516(3) 0.0434(8) Uani 1 1 d . . . . .
C13 C 0.8219(3) 0.2693(4) 0.1730(4) 0.0839(17) Uani 1 1 d . . . . .
H13A H 0.8346 0.2308 0.1209 0.126 Uiso 1 1 calc GR . . . .
H13B H 0.8687 0.2390 0.2135 0.126 Uiso 1 1 calc GR . . . .
H13C H 0.8419 0.3422 0.1337 0.126 Uiso 1 1 calc GR . . . .
C14 C 0.6774(5) 0.3241(5) 0.3321(5) 0.103(2) Uani 1 1 d . . . . .
H14A H 0.6908 0.3980 0.2929 0.155 Uiso 1 1 calc GR . . . .
H14B H 0.7279 0.2989 0.3692 0.155 Uiso 1 1 calc GR . . . .
H14C H 0.5992 0.3148 0.3860 0.155 Uiso 1 1 calc GR . . . .
C15 C 0.6685(4) 0.1504(4) 0.3141(4) 0.0840(17) Uani 1 1 d . . . . .
H15A H 0.5890 0.1466 0.3648 0.126 Uiso 1 1 calc GR . . . .
H15B H 0.7148 0.1210 0.3552 0.126 Uiso 1 1 calc GR . . . .
H15C H 0.6816 0.1108 0.2629 0.126 Uiso 1 1 calc GR . . . .
C16 C 0.6876(2) 0.6940(2) -0.0051(2) 0.0268(6) Uani 1 1 d . . . . .
C17 C 0.7428(3) 0.7585(2) 0.0314(3) 0.0341(7) Uani 1 1 d . . . . .
C18 C 0.8432(3) 0.8161(3) -0.0684(3) 0.0538(10) Uani 1 1 d . . . . .
H18A H 0.8996 0.7655 -0.0979 0.081 Uiso 1 1 calc GR . . . .
H18B H 0.8764 0.8604 -0.0469 0.081 Uiso 1 1 calc GR . . . .
H18C H 0.8176 0.8591 -0.1242 0.081 Uiso 1 1 calc GR . . . .
C19 C 0.7798(3) 0.6906(3) 0.1193(3) 0.0512(9) Uani 1 1 d . . . . .
H19A H 0.7141 0.6569 0.1834 0.077 Uiso 1 1 calc GR . . . .
H19B H 0.8160 0.7336 0.1396 0.077 Uiso 1 1 calc GR . . . .
H19C H 0.8332 0.6374 0.0916 0.077 Uiso 1 1 calc GR . . . .
C20 C 0.6550(3) 0.8372(3) 0.0761(3) 0.0484(9) Uani 1 1 d . . . . .
H20A H 0.6300 0.8799 0.0197 0.073 Uiso 1 1 calc GR . . . .
H20B H 0.6878 0.8820 0.0976 0.073 Uiso 1 1 calc GR . . . .
H20C H 0.5907 0.8007 0.1396 0.073 Uiso 1 1 calc GR . . . .
C21 C 0.8218(2) 0.5467(2) -0.1937(2) 0.0280(6) Uani 1 1 d . . . . .
C22 C 0.9233(2) 0.4838(2) -0.1816(3) 0.0352(7) Uani 1 1 d . . . . .
C23 C 0.9409(3) 0.5147(3) -0.0955(4) 0.0544(10) Uani 1 1 d . . . . .
H23A H 0.9590 0.5887 -0.1219 0.082 Uiso 1 1 calc GR . . . .
H23B H 1.0029 0.4735 -0.0813 0.082 Uiso 1 1 calc GR . . . .
H23C H 0.8720 0.5020 -0.0281 0.082 Uiso 1 1 calc GR . . . .
C24 C 0.8978(3) 0.3684(3) -0.1411(3) 0.0479(9) Uani 1 1 d . . . . .
H24A H 0.8307 0.3541 -0.0722 0.072 Uiso 1 1 calc GR . . . .
H24B H 0.9618 0.3284 -0.1297 0.072 Uiso 1 1 calc GR . . . .
H24C H 0.8846 0.3484 -0.1953 0.072 Uiso 1 1 calc GR . . . .
C25 C 1.0266(3) 0.5082(3) -0.2892(4) 0.0676(13) Uani 1 1 d . . . . .
H25A H 1.0128 0.4898 -0.3439 0.101 Uiso 1 1 calc GR . . . .
H25B H 1.0912 0.4680 -0.2792 0.101 Uiso 1 1 calc GR . . . .
H25C H 1.0424 0.5825 -0.3136 0.101 Uiso 1 1 calc GR . . . .
O2 O 0.7696(6) 0.9662(4) -0.4530(5) 0.0513(19) Uani 0.424(4) 1 d . . P A 1
C1 C 0.6945(10) 0.9289(9) -0.3637(9) 0.032(2) Uani 0.424(4) 1 d . . P A 1
C3 C 0.6771(6) 1.0725(5) -0.2622(8) 0.092(3) Uani 0.710(8) 1 d . U P A 1
H3A H 0.7143 1.0303 -0.2157 0.137 Uiso 0.710(8) 1 calc GR . P A 1
H3B H 0.6201 1.1177 -0.2237 0.137 Uiso 0.710(8) 1 calc GR . P A 1
H3C H 0.7329 1.1151 -0.3297 0.137 Uiso 0.710(8) 1 calc GR . P A 1
C4 C 0.5297(5) 0.9405(4) -0.1804(5) 0.0565(18) Uani 0.710(8) 1 d . U P A 1
H4A H 0.4937 0.8916 -0.1941 0.085 Uiso 0.710(8) 1 calc GR . P A 1
H4B H 0.4731 0.9893 -0.1476 0.085 Uiso 0.710(8) 1 calc GR . P A 1
H4C H 0.5645 0.9021 -0.1305 0.085 Uiso 0.710(8) 1 calc GR . P A 1
C5 C 0.5662(8) 1.0622(6) -0.3616(7) 0.097(3) Uani 0.710(8) 1 d . U P A 1
H5A H 0.6222 1.1049 -0.4289 0.146 Uiso 0.710(8) 1 calc GR . P A 1
H5B H 0.5075 1.1072 -0.3246 0.146 Uiso 0.710(8) 1 calc GR . P A 1
H5C H 0.5324 1.0147 -0.3793 0.146 Uiso 0.710(8) 1 calc GR . P A 1
O1B O 0.8117(5) 0.9607(5) -0.3930(7) 0.107(3) Uani 0.576(4) 1 d . . P A 2
C1B C 0.7156(8) 0.9246(7) -0.3291(7) 0.045(2) Uani 0.576(4) 1 d . . P A 2
C3B C 0.6065(16) 0.9788(13) -0.1746(15) 0.082(5) Uani 0.290(8) 1 d . U P A 2
H3BA H 0.6024 0.9035 -0.1407 0.124 Uiso 0.290(8) 1 calc GR . P A 2
H3BB H 0.5370 1.0121 -0.1341 0.124 Uiso 0.290(8) 1 calc GR . P A 2
H3BC H 0.6706 1.0059 -0.1735 0.124 Uiso 0.290(8) 1 calc GR . P A 2
C4B C 0.5128(17) 0.9984(15) -0.306(2) 0.096(6) Uani 0.290(8) 1 d . U P A 2
H4BA H 0.5336 0.9977 -0.3814 0.143 Uiso 0.290(8) 1 calc GR . P A 2
H4BB H 0.4660 1.0600 -0.2931 0.143 Uiso 0.290(8) 1 calc GR . P A 2
H4BC H 0.4705 0.9357 -0.2555 0.143 Uiso 0.290(8) 1 calc GR . P A 2
C5B C 0.6657(15) 1.1148(11) -0.3529(15) 0.073(5) Uani 0.290(8) 1 d . U P A 2
H5BA H 0.7391 1.1201 -0.3531 0.109 Uiso 0.290(8) 1 calc GR . P A 2
H5BB H 0.6125 1.1639 -0.3173 0.109 Uiso 0.290(8) 1 calc GR . P A 2
H5BC H 0.6736 1.1313 -0.4282 0.109 Uiso 0.290(8) 1 calc GR . P A 2
N1 N 0.9488(7) 0.8527(6) -0.5196(6) 0.0519(19) Uani 0.424(4) 1 d . U P A 1
C26 C 1.0170(7) 0.9397(6) -0.6139(7) 0.047(2) Uani 0.424(4) 1 d . U P A 1
H26C H 1.0602 0.9727 -0.5900 0.056 Uiso 0.424(4) 1 calc R . P A 1
H26D H 1.0715 0.9107 -0.6731 0.056 Uiso 0.424(4) 1 calc R . P A 1
C27 C 0.9452(8) 1.0208(8) -0.6574(8) 0.061(3) Uani 0.424(4) 1 d . U P A 1
H27D H 0.9923 1.0785 -0.7141 0.091 Uiso 0.424(4) 1 calc GR . P A 1
H27E H 0.8879 1.0466 -0.5980 0.091 Uiso 0.424(4) 1 calc GR . P A 1
H27F H 0.9085 0.9903 -0.6883 0.091 Uiso 0.424(4) 1 calc GR . P A 1
C28 C 0.8769(14) 0.7967(12) -0.5430(12) 0.072(4) Uani 0.424(4) 1 d . U P A 1
H28C H 0.8261 0.8477 -0.5691 0.087 Uiso 0.424(4) 1 calc R . P A 1
H28D H 0.8297 0.7467 -0.4744 0.087 Uiso 0.424(4) 1 calc R . P A 1
C29 C 0.9436(12) 0.7387(10) -0.6273(10) 0.109(5) Uani 0.424(4) 1 d . U P A 1
H29D H 1.0059 0.7818 -0.6869 0.163 Uiso 0.424(4) 1 calc GR . P A 1
H29E H 0.8944 0.7231 -0.6562 0.163 Uiso 0.424(4) 1 calc GR . P A 1
H29F H 0.9737 0.6736 -0.5932 0.163 Uiso 0.424(4) 1 calc GR . P A 1
C30 C 1.0230(19) 0.7797(14) -0.4803(16) 0.063(3) Uani 0.424(4) 1 d . U P A 1
H30C H 1.0924 0.7702 -0.5431 0.076 Uiso 0.424(4) 1 calc R . P A 1
H30D H 0.9859 0.7115 -0.4400 0.076 Uiso 0.424(4) 1 calc R . P A 1
C31 C 1.0542(12) 0.8176(8) -0.4045(10) 0.078(3) Uani 0.424(4) 1 d . U P A 1
H31D H 1.0929 0.8841 -0.4449 0.117 Uiso 0.424(4) 1 calc GR . P A 1
H31E H 1.1038 0.7662 -0.3786 0.117 Uiso 0.424(4) 1 calc GR . P A 1
H31F H 0.9856 0.8266 -0.3421 0.117 Uiso 0.424(4) 1 calc GR . P A 1
N1B N 0.8899(8) 0.8423(5) -0.5691(7) 0.074(3) Uani 0.576(4) 1 d . U P A 2
C26B C 0.9583(8) 0.9285(6) -0.6684(7) 0.080(3) Uani 0.576(4) 1 d . U P A 2
H26A H 0.9062 0.9777 -0.6943 0.096 Uiso 0.576(4) 1 calc R . P A 2
H26B H 0.9979 0.9671 -0.6461 0.096 Uiso 0.576(4) 1 calc R . P A 2
C27B C 1.0438(8) 0.8889(7) -0.7616(8) 0.106(4) Uani 0.576(4) 1 d . U P A 2
H27A H 1.0767 0.9479 -0.8260 0.159 Uiso 0.576(4) 1 calc GR . P A 2
H27B H 1.0068 0.8435 -0.7784 0.159 Uiso 0.576(4) 1 calc GR . P A 2
H27C H 1.1032 0.8498 -0.7408 0.159 Uiso 0.576(4) 1 calc GR . P A 2
C28B C 0.8147(8) 0.7885(6) -0.5956(7) 0.086(3) Uani 0.576(4) 1 d . U P A 2
H28A H 0.7803 0.7281 -0.5319 0.103 Uiso 0.576(4) 1 calc R . P A 2
H28B H 0.8646 0.7604 -0.6572 0.103 Uiso 0.576(4) 1 calc R . P A 2
C29B C 0.7176(9) 0.8509(7) -0.6254(10) 0.115(4) Uani 0.576(4) 1 d . U P A 2
H29A H 0.7230 0.8410 -0.6929 0.172 Uiso 0.576(4) 1 calc GR . P A 2
H29B H 0.7241 0.9249 -0.6356 0.172 Uiso 0.576(4) 1 calc GR . P A 2
H29C H 0.6448 0.8258 -0.5662 0.172 Uiso 0.576(4) 1 calc GR . P A 2
C30B C 0.9606(9) 0.7650(6) -0.5211(8) 0.084(3) Uani 0.576(4) 1 d . U P A 2
H30A H 1.0209 0.7386 -0.5794 0.101 Uiso 0.576(4) 1 calc R . P A 2
H30B H 0.9133 0.7054 -0.4662 0.101 Uiso 0.576(4) 1 calc R . P A 2
C31B C 1.0154(17) 0.8105(13) -0.4656(17) 0.108(6) Uani 0.576(4) 1 d . U P A 2
H31A H 1.0625 0.8694 -0.5193 0.162 Uiso 0.576(4) 1 calc GR . P A 2
H31B H 1.0617 0.7566 -0.4375 0.162 Uiso 0.576(4) 1 calc GR . P A 2
H31C H 0.9562 0.8337 -0.4054 0.162 Uiso 0.576(4) 1 calc GR . P A 2
N2 N 1.3594(4) 0.7666(4) -0.9350(4) 0.1024(15) Uani 1 1 d . U . . .
C32 C 1.1924(7) 0.8711(7) -0.8536(8) 0.056(3) Uani 0.424(4) 1 d . U P A 1
C33 C 1.2651(7) 0.8229(7) -0.8895(8) 0.049(2) Uani 0.424(4) 1 d . U P A 1
C32B C 1.2345(7) 0.9002(7) -1.0268(8) 0.080(3) Uani 0.576(4) 1 d . U P A 2
C33B C 1.2878(7) 0.8471(6) -0.9878(8) 0.073(2) Uani 0.576(4) 1 d . U P A 2
N3 N 1.1386(19) 1.023(2) -1.1200(16) 0.280(15) Uani 0.5 1 d . U P . .
C1A C 1.0694(15) 0.9915(14) -1.0393(16) 0.116(5) Uani 0.5 1 d . U P . .
C2 C 0.9824(14) 0.9566(13) -0.9295(15) 0.115(4) Uani 0.5 1 d . U P . .

loop_
_atom_site_aniso_label
_atom_site_aniso_U_11
_atom_site_aniso_U_22
_atom_site_aniso_U_33
_atom_site_aniso_U_23
_atom_site_aniso_U_13
_atom_site_aniso_U_12
Y1 0.01817(14) 0.02110(13) 0.02413(14) -0.00472(10) -0.00380(10) -0.00334(9)
Mn1 0.0174(2) 0.0209(2) 0.0256(2) -0.00561(16) -0.00691(17) -0.00309(15)
O1 0.0355(12) 0.0217(10) 0.0394(12) -0.0014(9) -0.0055(10) -0.0035(9)
O1OH 0.0175(9) 0.0195(9) 0.0248(10) -0.0057(7) -0.0058(7) -0.0028(7)
O3 0.0535(15) 0.0544(15) 0.0287(12) -0.0133(11) 0.0003(11) -0.0262(12)
O4 0.0316(11) 0.0334(11) 0.0244(10) -0.0098(8) -0.0068(9) -0.0030(8)
O5 0.0257(11) 0.0303(11) 0.0427(13) 0.0005(9) -0.0138(10) -0.0033(8)
O6 0.0221(10) 0.0312(10) 0.0352(11) -0.0016(9) -0.0122(9) -0.0032(8)
O7 0.0397(12) 0.0274(10) 0.0354(12) -0.0065(9) -0.0140(10) -0.0098(9)
O8 0.0279(11) 0.0296(10) 0.0314(11) -0.0080(8) -0.0107(9) -0.0089(8)
O9 0.0212(11) 0.0475(13) 0.0378(13) 0.0052(10) 0.0001(9) 0.0031(9)
O10 0.0170(10) 0.0276(10) 0.0338(11) -0.0071(8) -0.0043(8) -0.0033(8)
C0AA 0.055(2) 0.0288(17) 0.065(2) -0.0090(17) 0.0075(19) 0.0041(16)
C6 0.0250(15) 0.0387(17) 0.0294(16) -0.0127(13) -0.0085(12) -0.0005(12)
C7 0.0402(19) 0.0491(19) 0.0363(18) -0.0225(15) -0.0079(14) -0.0042(15)
C8 0.071(3) 0.071(3) 0.078(3) -0.041(3) -0.020(3) 0.022(2)
C9 0.077(3) 0.076(3) 0.049(2) -0.033(2) -0.006(2) -0.035(2)
C10 0.081(3) 0.077(3) 0.037(2) -0.021(2) -0.018(2) -0.019(2)
C11 0.0241(15) 0.0289(15) 0.0338(16) -0.0059(12) -0.0099(12) 0.0009(11)
C12 0.0318(18) 0.0455(19) 0.049(2) 0.0007(16) -0.0226(16) -0.0033(14)
C13 0.038(2) 0.110(4) 0.074(3) 0.016(3) -0.027(2) 0.004(2)
C14 0.124(5) 0.130(5) 0.106(4) -0.059(4) -0.091(4) 0.046(4)
C15 0.063(3) 0.074(3) 0.095(4) 0.031(3) -0.051(3) -0.009(2)
C16 0.0180(13) 0.0268(14) 0.0336(16) -0.0142(12) -0.0040(11) -0.0033(11)
C17 0.0280(16) 0.0332(16) 0.0453(18) -0.0200(14) -0.0113(14) -0.0049(12)
C18 0.039(2) 0.057(2) 0.065(3) -0.029(2) -0.0068(18) -0.0209(17)
C19 0.053(2) 0.052(2) 0.069(3) -0.0230(19) -0.039(2) -0.0031(17)
C20 0.045(2) 0.0437(19) 0.066(2) -0.0338(18) -0.0197(18) 0.0015(16)
C21 0.0200(14) 0.0311(15) 0.0301(15) -0.0124(12) -0.0051(12) -0.0006(11)
C22 0.0183(14) 0.0379(17) 0.0418(18) -0.0108(14) -0.0070(13) 0.0030(12)
C23 0.041(2) 0.062(2) 0.078(3) -0.028(2) -0.037(2) 0.0087(17)
C24 0.0352(19) 0.0377(18) 0.065(2) -0.0141(17) -0.0193(17) 0.0098(14)
C25 0.0237(19) 0.076(3) 0.065(3) -0.005(2) 0.0020(17) 0.0115(18)
O2 0.065(5) 0.023(3) 0.036(4) -0.009(2) 0.013(3) -0.021(3)
C1 0.034(5) 0.026(4) 0.025(6) -0.001(4) -0.008(4) 0.002(3)
C3 0.059(4) 0.052(4) 0.130(7) -0.038(4) -0.001(4) 0.004(3)
C4 0.044(3) 0.040(3) 0.056(3) -0.015(2) 0.004(2) 0.010(2)
C5 0.126(7) 0.059(4) 0.073(5) -0.010(4) -0.022(5) 0.017(4)
O1B 0.066(4) 0.055(3) 0.124(6) -0.046(4) 0.054(4) -0.029(3)
C1B 0.043(5) 0.032(3) 0.035(5) -0.002(4) 0.000(3) 0.002(3)
C3B 0.073(11) 0.057(9) 0.084(7) -0.017(6) -0.005(6) 0.002(8)
C4B 0.077(9) 0.062(10) 0.143(16) -0.049(10) -0.034(10) 0.018(7)
C5B 0.083(10) 0.032(6) 0.076(9) -0.019(5) -0.003(7) -0.004(6)
N1 0.055(4) 0.039(4) 0.038(4) -0.012(3) 0.005(3) -0.011(3)
C26 0.043(4) 0.037(4) 0.037(4) -0.006(3) 0.003(3) -0.009(3)
C27 0.059(6) 0.057(5) 0.060(6) -0.009(4) -0.024(5) 0.000(4)
C28 0.077(7) 0.071(8) 0.054(7) -0.030(6) 0.002(6) -0.024(6)
C29 0.124(11) 0.092(9) 0.075(8) -0.055(7) 0.029(7) -0.055(8)
C30 0.065(7) 0.045(6) 0.050(6) -0.003(5) 0.000(5) -0.014(5)
C31 0.105(9) 0.051(6) 0.063(6) 0.003(5) -0.032(6) -0.008(6)
N1B 0.071(5) 0.037(4) 0.056(4) -0.012(3) 0.026(3) -0.006(3)
C26B 0.084(6) 0.041(4) 0.058(4) -0.005(3) 0.020(4) -0.012(3)
C27B 0.098(7) 0.064(5) 0.080(6) -0.024(4) 0.042(5) -0.027(5)
C28B 0.093(5) 0.056(4) 0.057(5) -0.009(4) 0.020(4) -0.030(4)
C29B 0.108(7) 0.045(5) 0.152(10) -0.022(5) -0.024(7) 0.007(5)
C30B 0.087(6) 0.043(4) 0.068(5) -0.009(3) 0.012(4) -0.002(4)
C31B 0.100(9) 0.086(12) 0.097(9) -0.017(8) -0.001(8) -0.024(8)
N2 0.070(3) 0.110(4) 0.122(4) -0.061(3) -0.019(3) 0.011(2)
C32 0.041(4) 0.049(5) 0.069(6) -0.038(5) 0.000(4) 0.000(3)
C33 0.042(4) 0.045(4) 0.052(5) -0.029(4) 0.004(3) -0.014(3)
C32B 0.054(5) 0.060(5) 0.101(6) -0.025(4) -0.008(4) -0.001(4)
C33B 0.054(5) 0.050(4) 0.098(6) -0.033(4) -0.001(4) -0.014(3)
N3 0.238(19) 0.47(4) 0.137(11) -0.104(13) -0.012(10) -0.20(2)
C1A 0.111(11) 0.127(13) 0.129(11) -0.057(10) -0.047(7) -0.018(9)
C2 0.089(10) 0.121(12) 0.136(11) -0.039(10) -0.043(7) -0.007(8)

loop_
_atom_type_symbol
_atom_type_description
_atom_type_scat_dispersion_real
_atom_type_scat_dispersion_imag
_atom_type_scat_source
C C 0.0033 0.0016 'International Tables Vol C Tables 4.2.6.8 and 6.1.1.4'
H H 0.0000 0.0000 'International Tables Vol C Tables 4.2.6.8 and 6.1.1.4'
Mn Mn 0.3368 0.7283 'International Tables Vol C Tables 4.2.6.8 and 6.1.1.4'
N N 0.0061 0.0033 'International Tables Vol C Tables 4.2.6.8 and 6.1.1.4'
O O 0.0106 0.0060 'International Tables Vol C Tables 4.2.6.8 and 6.1.1.4'
Y Y -2.7962 3.5667 'International Tables Vol C Tables 4.2.6.8 and 6.1.1.4'

loop_
_geom_angle_atom_site_label_1
_geom_angle_atom_site_label_2
_geom_angle_atom_site_label_3
_geom_angle
_geom_angle_site_symmetry_1
_geom_angle_site_symmetry_3
Mn1 Y1 Mn1 48.352(13) . 2_665
O1 Y1 Mn1 147.63(6) . 2_665
O1 Y1 Mn1 147.12(6) . .
O1 Y1 O1OH 137.55(7) . 2_665
O1 Y1 O3 87.25(8) . .
O1 Y1 O4 136.55(7) . .
O1 Y1 O5 82.23(7) . 2_665
O1 Y1 O7 80.91(8) . .
O1 Y1 O9 86.63(8) . .
O1 Y1 O10 137.15(7) . .
O1 Y1 C6 112.53(9) . .
O1 Y1 C21 111.69(8) . .
O1OH Y1 Mn1 31.13(4) 2_665 .
O1OH Y1 Mn1 30.66(4) 2_665 2_665
O1OH Y1 O3 125.56(7) 2_665 .
O1OH Y1 O4 72.88(6) 2_665 .
O1OH Y1 O5 77.53(7) 2_665 2_665
O1OH Y1 O7 77.31(7) 2_665 .
O1OH Y1 O9 123.95(7) 2_665 .
O1OH Y1 O10 72.21(6) 2_665 .
O1OH Y1 C6 99.49(7) 2_665 .
O1OH Y1 C21 98.20(7) 2_665 .
O3 Y1 Mn1 124.51(6) . .
O3 Y1 Mn1 95.05(5) . 2_665
O3 Y1 O4 53.24(7) . .
O3 Y1 O9 75.90(9) . .
O3 Y1 O10 95.44(8) . .
O3 Y1 C6 26.53(8) . .
O3 Y1 C21 85.84(9) . .
O4 Y1 Mn1 76.07(5) . .
O4 Y1 Mn1 43.52(5) . 2_665
O4 Y1 C6 26.75(7) . .
O4 Y1 C21 85.47(7) . .
O5 Y1 Mn1 66.23(5) 2_665 2_665
O5 Y1 Mn1 108.19(5) 2_665 .
O5 Y1 O3 81.98(9) 2_665 .
O5 Y1 O4 75.64(7) 2_665 .
O5 Y1 O9 155.66(8) 2_665 .
O5 Y1 O10 140.55(6) 2_665 .
O5 Y1 C6 78.49(8) 2_665 .
O5 Y1 C21 161.07(8) 2_665 .
O7 Y1 Mn1 107.64(5) . 2_665
O7 Y1 Mn1 66.70(5) . .
O7 Y1 O3 153.47(8) . .
O7 Y1 O4 142.53(7) . .
O7 Y1 O5 119.37(8) . 2_665
O7 Y1 O9 79.75(8) . .
O7 Y1 O10 77.98(7) . .
O7 Y1 C6 159.88(8) . .
O7 Y1 C21 76.78(8) . .
O9 Y1 Mn1 92.84(5) . .
O9 Y1 Mn1 125.29(5) . 2_665
O9 Y1 O4 98.52(8) . .
O9 Y1 O10 53.22(7) . .
O9 Y1 C6 86.00(9) . .
O9 Y1 C21 26.37(7) . .
O10 Y1 Mn1 42.62(5) . .
O10 Y1 Mn1 74.88(4) . 2_665
O10 Y1 O4 71.71(6) . .
O10 Y1 C6 82.13(8) . .
O10 Y1 C21 26.87(7) . .
C6 Y1 Mn1 69.48(6) . 2_665
C6 Y1 Mn1 100.20(6) . .
C6 Y1 C21 84.14(8) . .
C21 Y1 Mn1 100.69(6) . 2_665
C21 Y1 Mn1 67.44(6) . .
Y1 Mn1 Y1 131.647(13) . 2_665
Mn1 Mn1 Y1 66.227(16) 2_665 .
Mn1 Mn1 Y1 65.420(15) 2_665 2_665
O1OH Mn1 Y1 38.74(6) . 2_665
O1OH Mn1 Y1 99.75(6) . .
O1OH Mn1 Y1 99.00(5) 2_665 2_665
O1OH Mn1 Y1 39.36(5) 2_665 .
O1OH Mn1 Mn1 41.49(5) . 2_665
O1OH Mn1 Mn1 41.46(5) 2_665 2_665
O1OH Mn1 O1OH 82.95(8) . 2_665
O1OH Mn1 O4 84.14(7) . 2_665
O1OH Mn1 O4 98.31(7) 2_665 2_665
O1OH Mn1 O6 95.28(8) . .
O1OH Mn1 O6 174.85(9) 2_665 .
O1OH Mn1 O8 95.58(8) 2_665 .
O1OH Mn1 O8 174.19(8) . .
O1OH Mn1 O10 98.04(7) . .
O1OH Mn1 O10 83.50(7) 2_665 .
O4 Mn1 Y1 47.03(5) 2_665 2_665
O4 Mn1 Y1 135.17(5) 2_665 .
O4 Mn1 Mn1 91.63(5) 2_665 2_665
O6 Mn1 Y1 82.41(6) . 2_665
O6 Mn1 Y1 136.86(6) . .
O6 Mn1 Mn1 136.57(6) . 2_665
O6 Mn1 O4 86.28(8) . 2_665
O6 Mn1 O8 86.66(8) . .
O6 Mn1 O10 91.99(8) . .
O8 Mn1 Y1 136.57(6) . 2_665
O8 Mn1 Y1 82.40(6) . .
O8 Mn1 Mn1 136.77(6) . 2_665
O8 Mn1 O4 90.53(8) . 2_665
O8 Mn1 O10 87.36(8) . .
O10 Mn1 Y1 46.08(5) . .
O10 Mn1 Y1 134.73(5) . 2_665
O10 Mn1 Mn1 91.01(5) . 2_665
O10 Mn1 O4 177.34(7) . 2_665
C1 O1 Y1 167.3(6) . .
C1B O1 Y1 150.5(4) . .
Mn1 O1OH Y1 110.60(8) . 2_665
Mn1 O1OH Y1 109.51(8) 2_665 2_665
Mn1 O1OH Mn1 97.06(8) . 2_665
C6 O3 Y1 96.09(18) . .
Mn1 O4 Y1 89.44(7) 2_665 .
C6 O4 Y1 89.98(17) . .
C6 O4 Mn1 163.3(2) . 2_665
C11 O5 Y1 135.94(18) . 2_665
C11 O6 Mn1 128.73(18) . .
C16 O7 Y1 136.25(18) . .
C16 O8 Mn1 129.02(18) . .
C21 O9 Y1 94.28(17) . .
Mn1 O10 Y1 91.30(7) . .
C21 O10 Y1 92.49(16) . .
C21 O10 Mn1 152.72(19) . .
C3 C0AA C1 120.6(6) . .
C3 C0AA C4 107.0(5) . .
C4 C0AA C1 112.4(5) . .
C5 C0AA C1 96.5(5) . .
C5 C0AA C3 111.1(5) . .
C5 C0AA C4 108.6(5) . .
C1B C0AA C4B 117.1(8) . .
C1B C0AA C5B 108.8(7) . .
C3B C0AA C1B 100.7(8) . .
C3B C0AA C4B 116.3(12) . .
C3B C0AA C5B 108.7(11) . .
C4B C0AA C5B 105.0(11) . .
O3 C6 Y1 57.38(15) . .
O3 C6 O4 120.5(3) . .
O3 C6 C7 118.6(3) . .
O4 C6 Y1 63.28(15) . .
O4 C6 C7 120.6(3) . .
C7 C6 Y1 171.4(2) . .
C6 C7 C8 106.7(3) . .
C6 C7 C10 110.0(3) . .
C8 C7 C10 108.1(3) . .
C9 C7 C6 110.5(3) . .
C9 C7 C8 111.3(4) . .
C9 C7 C10 110.2(3) . .
O5 C11 O6 125.3(3) . .
O5 C11 C12 118.7(3) . .
O6 C11 C12 116.0(2) . .
C13 C12 C11 111.4(3) . .
C13 C12 C14 110.4(4) . .
C13 C12 C15 109.7(4) . .
C14 C12 C11 104.9(3) . .
C15 C12 C11 111.1(3) . .
C15 C12 C14 109.1(4) . .
O7 C16 O8 124.9(2) . .
O7 C16 C17 118.4(2) . .
O8 C16 C17 116.7(3) . .
C18 C17 C16 108.8(3) . .
C19 C17 C16 111.5(2) . .
C19 C17 C18 110.8(3) . .
C20 C17 C16 106.8(2) . .
C20 C17 C18 109.3(3) . .
C20 C17 C19 109.6(3) . .
O9 C21 Y1 59.35(14) . .
O9 C21 O10 119.9(3) . .
O9 C21 C22 120.5(2) . .
O10 C21 Y1 60.64(14) . .
O10 C21 C22 119.6(3) . .
C22 C21 Y1 175.6(2) . .
C21 C22 C23 105.9(3) . .
C24 C22 C21 109.8(2) . .
C24 C22 C23 109.1(3) . .
C25 C22 C21 110.8(3) . .
C25 C22 C23 110.7(3) . .
C25 C22 C24 110.5(3) . .
O1 C1 C0AA 114.6(8) . .
O2 C1 O1 123.2(10) . .
O2 C1 C0AA 120.0(9) . .
O1 C1B C0AA 117.6(7) . .
O1B C1B O1 123.1(8) . .
O1B C1B C0AA 117.6(7) . .
C28 N1 C26 115.2(10) . .
C30 N1 C26 109.2(10) . .
C30 N1 C28 109.8(11) . .
C27 C26 N1 112.4(8) . .
N1 C28 C29 113.6(12) . .
N1 C30 C31 111.4(13) . .
C26B N1B C28B 111.1(8) . .
C30B N1B C26B 113.3(8) . .
C30B N1B C28B 111.4(7) . .
C27B C26B N1B 113.5(6) . .
N1B C28B C29B 120.2(7) . .
N1B C30B C31B 113.6(9) . .
C32 C33 N2 177.1(9) . .
C32B C33B N2 175.9(9) . .
C1A N3 C2 45.1(14) . 2_773
N3 C1A C1A 144(3) . 2_773
N3 C1A C2 174.6(18) . .
C2 C1A N3 86(3) 2_773 .
C2 C1A C1A 58.0(16) 2_773 2_773
C2 C1A C1A 37.3(10) . 2_773
C2 C1A C2 95(2) 2_773 .
N3 C2 C2 99.9(17) 2_773 2_773
C1A C2 N3 49.0(16) 2_773 2_773
C1A C2 N3 134(2) . 2_773
C1A C2 C1A 85(2) 2_773 .
C1A C2 C2 33.7(9) . 2_773
C1A C2 C2 51.0(15) 2_773 2_773

loop_
_geom_bond_atom_site_label_1
_geom_bond_atom_site_label_2
_geom_bond_distance
_geom_bond_site_symmetry_2
Y1 Mn1 3.4117(5) 2_665
Y1 Mn1 3.3901(5) .
Y1 O1 2.2333(19) .
Y1 O1OH 2.2809(17) 2_665
Y1 O3 2.368(2) .
Y1 O4 2.4966(19) .
Y1 O5 2.317(2) 2_665
Y1 O7 2.311(2) .
Y1 O9 2.416(2) .
Y1 O10 2.4425(19) .
Y1 C6 2.795(3) .
Y1 C21 2.800(3) .
Mn1 Y1 3.4116(5) 2_665
Mn1 Mn1 2.7857(8) 2_665
Mn1 O1OH 1.8583(17) .
Mn1 O1OH 1.8595(18) 2_665
Mn1 O4 2.350(2) 2_665
Mn1 O6 1.9644(19) .
Mn1 O8 1.9696(18) .
Mn1 O10 2.2963(19) .
O1 C1 1.269(11) .
O1 C1B 1.282(10) .
O1OH Y1 2.2809(17) 2_665
O1OH Mn1 1.8595(18) 2_665
O3 C6 1.256(4) .
O4 Mn1 2.350(2) 2_665
O4 C6 1.258(3) .
O5 Y1 2.317(2) 2_665
O5 C11 1.245(3) .
O6 C11 1.261(3) .
O7 C16 1.242(3) .
O8 C16 1.269(3) .
O9 C21 1.247(3) .
O10 C21 1.267(3) .
C0AA C1 1.584(12) .
C0AA C3 1.525(9) .
C0AA C4 1.550(6) .
C0AA C5 1.477(9) .
C0AA C1B 1.528(10) .
C0AA C3B 1.489(19) .
C0AA C4B 1.56(2) .
C0AA C5B 1.569(14) .
C6 C7 1.523(4) .
C7 C8 1.526(5) .
C7 C9 1.512(5) .
C7 C10 1.527(5) .
C11 C12 1.534(4) .
C12 C13 1.510(5) .
C12 C14 1.523(6) .
C12 C15 1.518(5) .
C16 C17 1.539(4) .
C17 C18 1.534(5) .
C17 C19 1.519(5) .
C17 C20 1.520(4) .
C21 C22 1.521(4) .
C22 C23 1.525(5) .
C22 C24 1.522(4) .
C22 C25 1.520(5) .
O2 C1 1.224(13) .
O1B C1B 1.257(11) .
N1 C26 1.506(10) .
N1 C28 1.495(18) .
N1 C30 1.44(2) .
C26 C27 1.501(12) .
C28 C29 1.519(18) .
C30 C31 1.55(2) .
N1B C26B 1.529(9) .
N1B C28B 1.542(14) .
N1B C30B 1.496(15) .
C26B C27B 1.512(11) .
C28B C29B 1.567(14) .
C30B C31B 1.57(2) .
N2 C33 1.373(10) .
N2 C33B 1.561(11) .
C32 C33 1.099(12) .
C32B C33B 1.120(12) .
N3 C1A 1.11(2) .
N3 C2 1.46(3) 2_773
C1A C1A 1.71(4) 2_773
C1A C2 1.455(19) .
C1A C2 1.039(18) 2_773
C2 N3 1.46(3) 2_773
C2 C1A 1.039(18) 2_773
C2 C2 1.86(4) 2_773
